data_1523016
loop_
_publ_author_name
'Tsukamoto, T.'
'Koyama, K.'
'Oota, A.'
'Noguchi, S.'

_publ_section_title
;
 Superconductivity and transformation of near-equiatomic M-Ru (M= V, Nb
 and Ta) alloys
;
_journal_issue 9
_journal_name_full Cryogenics
_journal_page_first 580
_journal_page_last 584
_journal_paper_doi 10.1016/0011-2275(88)90208-1
_journal_volume 28
_journal_year 1988
_chemical_formula_sum 'Nb Ru'
_space_group_IT_number 123
_symmetry_space_group_name_Hall '-P 4 2'
_symmetry_space_group_name_H-M 'P 4/m m m'
_cell_angle_alpha 90
_cell_angle_beta 90
_cell_angle_gamma 90
_cell_formula_units_Z 1
_cell_length_a 3.053
_cell_length_b 3.053
_cell_length_c 3.408
_cell_volume 31.765
_citation_journal_id_ASTM CRYOAX
_cod_data_source_file Tsukamoto_CRYOAX_1988_1388.cif
_cod_data_source_block Nb1Ru1
_cod_original_cell_volume 31.76532
_cod_original_formula_sum 'Nb1 Ru1'
_cod_database_code 1523016

loop_
_symmetry_equiv_pos_as_xyz
x,y,z
-y,x,z
-x,-y,z
y,-x,z
x,-y,-z
y,x,-z
-x,y,-z
-y,-x,-z
-x,-y,-z
y,-x,-z
x,y,-z
-y,x,-z
-x,y,z
-y,-x,z
x,-y,z
y,x,z

loop_
_atom_site_label
_atom_site_type_symbol
_atom_site_fract_x
_atom_site_fract_y
_atom_site_fract_z
_atom_site_occupancy
_atom_site_U_iso_or_equiv
Ru1 Ru 0.5 0.5 0.5 1 0.0
Nb1 Nb 0 0 0 1 0.0
